data_2210056
loop_
_publ_author_name
'\"Ozy\"urek, Cengiz'
'\,Sendil, K\?iv\?ilc\?im'
'G\"une\,s, Tohit'
'Dilek, Nefise'
'Arslan, N. Burcu'

_publ_section_title
;
 4,4'-Bipyridinium \m-oxo-bis(fluorodioxochromate)
;
_journal_issue 9
_journal_name_full 'Acta Crystallographica Section E'
_journal_page_first m2191
_journal_page_last m2193
_journal_paper_doi 10.1107/S1600536806031692
_journal_volume 62
_journal_year 2006
_chemical_formula_moiety 'C10 H10 N2 2+, Cr2 O5 F2 2-'
_chemical_formula_sum 'C10 H10 Cr2 F2 N2 O5'
_chemical_formula_weight 380.20
_chemical_name_systematic
;
4,4'bipyridinium di(fluorotrioxochromate)
;
_space_group_IT_number 62
_symmetry_cell_setting orthorhombic
_symmetry_space_group_name_Hall '-P 2ac 2n'
_symmetry_space_group_name_H-M 'P n m a'
_atom_sites_solution_hydrogens geom
_atom_sites_solution_primary direct
_atom_sites_solution_secondary difmap
_audit_creation_method SHELXL-97
_cell_angle_alpha 90.00
_cell_angle_beta 90.00
_cell_angle_gamma 90.00
_cell_formula_units_Z 4
_cell_length_a 20.883(3)
_cell_length_b 12.3458(13)
_cell_length_c 5.0566(5)
_cell_measurement_reflns_used 5320
_cell_measurement_temperature 293(2)
_cell_measurement_theta_max 27
_cell_measurement_theta_min 2
_cell_volume 1303.7(3)
_computing_cell_refinement X-AREA
_computing_data_collection 'X-AREA (Stoe & Cie,  2002)'
_computing_data_reduction 'X-RED32 (Stoe & Cie, 2002)'
_computing_molecular_graphics 'ORTEP-3 (Farrugia, 1997)'
_computing_publication_material 'WinGX (Farrugia, 1999) and PARST (Nardelli, 1995)'
_computing_structure_refinement 'SHELXL97 (Sheldrick, 1997)'
_computing_structure_solution 'SHELXS97 (Sheldrick, 1997)'
_diffrn_ambient_temperature 293(2)
_diffrn_detector_area_resol_mean 6.67
_diffrn_measured_fraction_theta_full 0.996
_diffrn_measured_fraction_theta_max 0.996
_diffrn_measurement_device_type 'STOE IPDS 2'
_diffrn_measurement_method '\w scans'
_diffrn_radiation_monochromator graphite
_diffrn_radiation_source 'fine-focus sealed tube'
_diffrn_radiation_type MoK\a
_diffrn_radiation_wavelength 0.71073
_diffrn_reflns_av_R_equivalents 0.0660
_diffrn_reflns_av_sigmaI/netI 0.0650
_diffrn_reflns_limit_h_max 26
_diffrn_reflns_limit_h_min -23
_diffrn_reflns_limit_k_max 15
_diffrn_reflns_limit_k_min -15
_diffrn_reflns_limit_l_max 6
_diffrn_reflns_limit_l_min -5
_diffrn_reflns_number 5320
_diffrn_reflns_theta_full 27.07
_diffrn_reflns_theta_max 27.07
_diffrn_reflns_theta_min 1.95
_diffrn_standards_decay_% 0
_diffrn_standards_number 0
_exptl_absorpt_coefficient_mu 1.714
_exptl_absorpt_correction_T_max 0.772
_exptl_absorpt_correction_T_min 0.524
_exptl_absorpt_correction_type integration
_exptl_absorpt_process_details '(X-RED32; Stoe & Cie, 2002)'
_exptl_crystal_colour orange
_exptl_crystal_density_diffrn 1.937
_exptl_crystal_density_method 'not measured'
_exptl_crystal_description prism
_exptl_crystal_F_000 760
_exptl_crystal_size_max 0.580
_exptl_crystal_size_mid 0.323
_exptl_crystal_size_min 0.150
_refine_diff_density_max 0.290
_refine_diff_density_min -0.287
_refine_ls_extinction_method none
_refine_ls_goodness_of_fit_ref 0.850
_refine_ls_hydrogen_treatment mixed
_refine_ls_matrix_type full
_refine_ls_number_parameters 109
_refine_ls_number_reflns 1495
_refine_ls_number_restraints 3
_refine_ls_restrained_S_all 0.849
_refine_ls_R_factor_all 0.0872
_refine_ls_R_factor_gt 0.0361
_refine_ls_shift/su_max 0.001
_refine_ls_shift/su_mean 0.000
_refine_ls_structure_factor_coef Fsqd
_refine_ls_weighting_details 'calc w=1/[\s^2^(Fo^2^)+(0.0310P)^2^] where P=(Fo^2^+2Fc^2^)/3'
_refine_ls_weighting_scheme calc
_refine_ls_wR_factor_gt 0.0689
_refine_ls_wR_factor_ref 0.0788
_reflns_number_gt 819
_reflns_number_total 1495
_reflns_threshold_expression I>2\s(I)
_cod_data_source_file at2075.cif
_cod_data_source_block I
_cod_database_code 2210056
_cod_database_fobs_code 2210056

loop_
_symmetry_equiv_pos_as_xyz
'x, y, z'
'-x+1/2, -y, z+1/2'
'x+1/2, -y+1/2, -z+1/2'
'-x, y+1/2, -z'
'-x, -y, -z'
'x-1/2, y, -z-1/2'
'-x-1/2, y-1/2, z-1/2'
'x, -y-1/2, z'

loop_
_atom_site_type_symbol
_atom_site_label
_atom_site_fract_x
_atom_site_fract_y
_atom_site_fract_z
_atom_site_U_iso_or_equiv
_atom_site_adp_type
_atom_site_calc_flag
_atom_site_refinement_flags
_atom_site_occupancy
C C1 0.27541(19) 0.1561(4) 1.0844(8) 0.0533(11) Uani d . 1
H H1 0.2569 0.0918 1.1422 0.064 Uiso calc R 1
C C2 0.32605(17) 0.1541(3) 0.9084(7) 0.0459(10) Uani d . 1
H H2 0.3423 0.0882 0.8498 0.055 Uiso calc R 1
C C3 0.3526(2) 0.2500 0.8192(11) 0.0325(11) Uani d S 1
C C4 0.4071(2) 0.2500 0.6296(9) 0.0295(11) Uani d S 1
C C5 0.43347(18) 0.1548(3) 0.5363(8) 0.0472(10) Uani d . 1
H H5 0.4174 0.0887 0.5942 0.057 Uiso calc R 1
C C6 0.48282(18) 0.1568(4) 0.3604(8) 0.0521(11) Uani d . 1
H H6 0.5004 0.0921 0.3002 0.063 Uiso calc R 1
N N1 0.2537(2) 0.2500 1.1693(11) 0.0515(13) Uani d SD 1
N N2 0.5059(2) 0.2500 0.2749(9) 0.0412(12) Uani d SD 1
O O1 0.57717(13) 0.0318(2) 0.9225(6) 0.0496(7) Uani d . 1
O O2 0.62822(15) 0.1100(3) 0.4869(5) 0.0614(7) Uani d . 1
F F1 0.69678(11) 0.1048(2) 0.9196(5) 0.0731(8) Uani d . 1
O O3 0.59440(19) 0.2500 0.8917(8) 0.0504(11) Uani d SU 1
Cr Cr1 0.62576(3) 0.11955(4) 0.80103(10) 0.03642(17) Uani d U 1
H H11 0.233(3) 0.2500 1.309(8) 0.062(19) Uiso d SD 1
H H22 0.5389(17) 0.2500 0.182(9) 0.045(15) Uiso d SD 1

loop_
_atom_site_aniso_label
_atom_site_aniso_U_11
_atom_site_aniso_U_22
_atom_site_aniso_U_33
_atom_site_aniso_U_12
_atom_site_aniso_U_13
_atom_site_aniso_U_23
C1 0.045(2) 0.061(3) 0.054(3) -0.008(2) 0.0064(19) 0.014(2)
C2 0.039(2) 0.052(2) 0.046(2) 0.0063(19) 0.0148(17) 0.0076(18)
C3 0.028(2) 0.039(3) 0.031(3) 0.000 -0.001(2) 0.000
C4 0.022(2) 0.041(3) 0.026(3) 0.000 0.0004(19) 0.000
C5 0.044(2) 0.039(2) 0.059(3) -0.0085(19) 0.0188(19) -0.0109(19)
C6 0.046(2) 0.050(2) 0.060(3) -0.008(2) 0.017(2) -0.018(2)
N1 0.034(3) 0.085(4) 0.036(3) 0.000 0.010(2) 0.000
N2 0.029(2) 0.062(3) 0.033(3) 0.000 0.006(2) 0.000
O1 0.0432(14) 0.0470(15) 0.0586(19) -0.0099(14) 0.0061(13) -0.0105(13)
O2 0.0561(15) 0.096(2) 0.0317(12) 0.002(2) -0.0015(13) -0.0148(15)
F1 0.0546(14) 0.097(2) 0.0675(17) -0.0007(16) -0.0065(11) -0.0054(16)
O3 0.061(2) 0.038(2) 0.052(3) 0.000 0.0273(19) 0.000
Cr1 0.0319(2) 0.0459(3) 0.0315(3) -0.0008(4) 0.0012(3) -0.0090(3)

loop_
_atom_type_symbol
_atom_type_description
_atom_type_scat_dispersion_real
_atom_type_scat_dispersion_imag
_atom_type_scat_source
C C 0.0033 0.0016 'International Tables Vol C Tables 4.2.6.8 and 6.1.1.4'
H H 0.0000 0.0000 'International Tables Vol C Tables 4.2.6.8 and 6.1.1.4'
N N 0.0061 0.0033 'International Tables Vol C Tables 4.2.6.8 and 6.1.1.4'
O O 0.0106 0.0060 'International Tables Vol C Tables 4.2.6.8 and 6.1.1.4'
F F 0.0171 0.0103 'International Tables Vol C Tables 4.2.6.8 and 6.1.1.4'
Cr Cr 0.3209 0.6236 'International Tables Vol C Tables 4.2.6.8 and 6.1.1.4'

loop_
_geom_angle_atom_site_label_1
_geom_angle_atom_site_label_2
_geom_angle_atom_site_label_3
_geom_angle_site_symmetry_1
_geom_angle_site_symmetry_3
_geom_angle
_geom_angle_publ_flag
N1 C1 C2 . . 119.3(4) ?
N1 C1 H1 . . 120.4 ?
C2 C1 H1 . . 120.4 ?
C3 C2 C1 . . 120.1(4) ?
C3 C2 H2 . . 120.0 ?
C1 C2 H2 . . 120.0 ?
C2 C3 C2 . 8_565 117.8(5) ?
C2 C3 C4 . . 121.1(2) ?
C2 C3 C4 8_565 . 121.1(2) ?
C5 C4 C5 8_565 . 116.7(5) ?
C5 C4 C3 8_565 . 121.7(2) ?
C5 C4 C3 . . 121.7(2) ?
C6 C5 C4 . . 120.6(4) ?
C6 C5 H5 . . 119.7 ?
C4 C5 H5 . . 119.7 ?
N2 C6 C5 . . 120.4(4) ?
N2 C6 H6 . . 119.8 ?
C5 C6 H6 . . 119.8 ?
C1 N1 C1 8_565 . 123.3(5) ?
C1 N1 H11 8_565 . 117.2(8) ?
C1 N1 H11 . . 117.2(8) ?
C6 N2 C6 8_565 . 121.3(5) ?
C6 N2 H22 8_565 . 119.0(4) ?
C6 N2 H22 . . 119.0(4) ?
Cr1 O3 Cr1 8_565 . 127.2(2) yes
O2 Cr1 O1 . . 110.59(16) yes
O2 Cr1 F1 . . 109.46(16) yes
O1 Cr1 F1 . . 111.32(15) yes
O2 Cr1 O3 . . 109.38(17) yes
O1 Cr1 O3 . . 106.05(15) yes
F1 Cr1 O3 . . 109.98(17) yes

loop_
_geom_bond_atom_site_label_1
_geom_bond_atom_site_label_2
_geom_bond_site_symmetry_2
_geom_bond_distance
_geom_bond_publ_flag
C1 N1 . 1.317(5) ?
C1 C2 . 1.382(5) ?
C1 H1 . 0.9300 ?
C2 C3 . 1.382(4) ?
C2 H2 . 0.9300 ?
C3 C2 8_565 1.382(4) ?
C3 C4 . 1.489(6) ?
C4 C5 8_565 1.381(4) ?
C4 C5 . 1.381(4) ?
C5 C6 . 1.362(5) ?
C5 H5 . 0.9300 ?
C6 N2 . 1.320(5) ?
C6 H6 . 0.9300 ?
N1 C1 8_565 1.317(5) ?
N1 H11 . 0.83(2) ?
N2 C6 8_565 1.320(5) ?
N2 H22 . 0.83(2) ?
O1 Cr1 . 1.606(3) yes
O2 Cr1 . 1.594(2) yes
F1 Cr1 . 1.610(2) yes
O3 Cr1 8_565 1.7979(16) yes
O3 Cr1 . 1.7979(16) yes

loop_
_geom_hbond_atom_site_label_D
_geom_hbond_atom_site_label_H
_geom_hbond_atom_site_label_A
_geom_hbond_site_symmetry_A
_geom_hbond_distance_DH
_geom_hbond_distance_HA
_geom_hbond_distance_DA
_geom_hbond_angle_DHA
N1 H11 F1 6_558 0.83(2) 2.380(14) 2.991(5) 131.1(5)
N2 H22 O3 1_554 0.83(2) 1.87(3) 2.678(6) 162(5)
N1 H11 F1 3_457 0.83(2) 2.380(14) 2.991(5) 131.1(5)

loop_
_geom_torsion_atom_site_label_1
_geom_torsion_atom_site_label_2
_geom_torsion_atom_site_label_3
_geom_torsion_atom_site_label_4
_geom_torsion_site_symmetry_1
_geom_torsion_site_symmetry_4
_geom_torsion
N1 C1 C2 C3 . . -1.2(7)
C1 C2 C3 C2 . 8_565 -1.1(8)
C1 C2 C3 C4 . . -180.0(4)
C2 C3 C4 C5 . 8_565 179.1(5)
C2 C3 C4 C5 8_565 8_565 0.3(6)
C2 C3 C4 C5 . . -0.3(6)
C2 C3 C4 C5 8_565 . -179.1(5)
C5 C4 C5 C6 8_565 . -0.3(8)
C3 C4 C5 C6 . . 179.2(4)
C4 C5 C6 N2 . . -0.5(7)
C2 C1 N1 C1 . 8_565 3.8(9)
C5 C6 N2 C6 . 8_565 1.4(8)
Cr1 O3 Cr1 O2 8_565 . -57.8(3)
Cr1 O3 Cr1 O1 8_565 . -177.1(3)
Cr1 O3 Cr1 F1 8_565 . 62.5(3)
